data_7061591
loop_
_publ_author_name
'Chaibuth, Pawittra'
'Chuaytanee, Nontakarn'
'Hojitsiriyanont, Jutawat'
'Chainok, Kittipong'
'Wacharasindhu, Sumrit'
'Reiser, Oliver'
'Sukwattanasinitt, Mongkol'

_publ_section_title
;
 Copper(ii) complexes of quinoline-based ligands for efficient photoredox
 catalysis of atom transfer radical addition (ATRA) reaction
;
_journal_issue 25
_journal_name_full 'New Journal of Chemistry'
_journal_page_first 12158
_journal_page_last 12168
_journal_paper_doi 10.1039/D2NJ01218A
_journal_volume 46
_journal_year 2022
_chemical_formula_moiety '2(C27 H18 Cl Cu N4), Cl4 Cu'
_chemical_formula_sum 'C54 H36 Cl6 Cu3 N8'
_chemical_formula_weight 1200.23
_space_group_crystal_system triclinic
_space_group_IT_number 2
_space_group_name_Hall '-P 1'
_space_group_name_H-M_alt 'P -1'
_atom_sites_solution_hydrogens geom
_atom_sites_solution_primary dual
_audit_creation_date 2021-01-18
_audit_creation_method
;
Olex2 1.3
(compiled 2020.11.12 svn.r5f609507 for OlexSys, GUI svn.r6226)
;
_audit_update_record
;
2022-02-21 deposited with the CCDC.	2022-05-18 downloaded from the CCDC.
;
_cell_angle_alpha 111.357(4)
_cell_angle_beta 98.835(4)
_cell_angle_gamma 115.205(4)
_cell_formula_units_Z 2
_cell_length_a 13.9396(18)
_cell_length_b 15.824(2)
_cell_length_c 16.096(2)
_cell_measurement_reflns_used 9893
_cell_measurement_temperature 296
_cell_measurement_theta_max 28.761
_cell_measurement_theta_min 2.96
_cell_volume 2783.9(6)
_computing_cell_refinement 'SAINT V8.38A (?, 2016)'
_computing_data_reduction 'SAINT V8.38A (?, 2016)'
_computing_molecular_graphics 'Olex2 1.3 (Dolomanov et al., 2009)'
_computing_publication_material 'Olex2 1.3 (Dolomanov et al., 2009)'
_computing_structure_refinement 'XL  (Sheldrick, 2008)'
_computing_structure_solution 'SHELXT  (Sheldrick, 2015)'
_diffrn_ambient_temperature 296
_diffrn_detector 'Bruker PHOTON 200 area detector'
_diffrn_detector_area_resol_mean 7.39
_diffrn_detector_type 'PHOTON II area detector'
_diffrn_measured_fraction_theta_full 0.997
_diffrn_measured_fraction_theta_max 0.996
_diffrn_measurement_device 'four-circle KAPPA diffractometer'
_diffrn_measurement_device_type 'BRUKER D8 QUEST CMOS PHOTON II'
_diffrn_measurement_method '\f and \w scans'
_diffrn_radiation_collimation '0.5 mm'
_diffrn_radiation_monochromator graphite
_diffrn_radiation_probe x-ray
_diffrn_radiation_type MoK\a
_diffrn_radiation_wavelength 0.71073
_diffrn_radiation_xray_symbol K-L~3~
_diffrn_reflns_av_R_equivalents 0.0475
_diffrn_reflns_av_unetI/netI 0.0353
_diffrn_reflns_Laue_measured_fraction_full 0.997
_diffrn_reflns_Laue_measured_fraction_max 0.996
_diffrn_reflns_limit_h_max 18
_diffrn_reflns_limit_h_min -18
_diffrn_reflns_limit_k_max 21
_diffrn_reflns_limit_k_min -21
_diffrn_reflns_limit_l_max 21
_diffrn_reflns_limit_l_min -21
_diffrn_reflns_number 76310
_diffrn_reflns_point_group_measured_fraction_full 0.997
_diffrn_reflns_point_group_measured_fraction_max 0.996
_diffrn_reflns_theta_full 25.242
_diffrn_reflns_theta_max 28.821
_diffrn_reflns_theta_min 2.921
_diffrn_source 'sealed x-ray tube'
_diffrn_source_current 30.0
_diffrn_source_power 1.5
_diffrn_source_target Mo
_diffrn_source_type Mo
_diffrn_source_voltage 50.0
_diffrn_standards_number 0
_exptl_absorpt_coefficient_mu 1.466
_exptl_absorpt_correction_T_max 0.7458
_exptl_absorpt_correction_T_min 0.6557
_exptl_absorpt_correction_type multi-scan
_exptl_absorpt_process_details
;
SADABS-2016/2 (Bruker,2016/2) was used for absorption correction.
wR2(int) was 0.0886 before and 0.0642 after correction.
The Ratio of minimum to maximum transmission is 0.8792.
The \l/2 correction factor is Not present.
;
_exptl_crystal_colour 'dark blue'
_exptl_crystal_colour_modifier dark
_exptl_crystal_colour_primary blue
_exptl_crystal_density_diffrn 1.432
_exptl_crystal_description block
_exptl_crystal_F_000 1210
_exptl_crystal_size_max 0.34
_exptl_crystal_size_mid 0.32
_exptl_crystal_size_min 0.19
_refine_diff_density_max 0.656
_refine_diff_density_min -0.627
_refine_diff_density_rms 0.073
_refine_ls_extinction_method none
_refine_ls_goodness_of_fit_ref 1.028
_refine_ls_hydrogen_treatment constr
_refine_ls_matrix_type full
_refine_ls_number_parameters 686
_refine_ls_number_reflns 14494
_refine_ls_number_restraints 92
_refine_ls_restrained_S_all 1.033
_refine_ls_R_factor_all 0.0631
_refine_ls_R_factor_gt 0.0420
_refine_ls_shift/su_max 0.001
_refine_ls_shift/su_mean 0.000
_refine_ls_structure_factor_coef Fsqd
_refine_ls_weighting_details 'w=1/[\s^2^(Fo^2^)+(0.0615P)^2^+1.7606P] where P=(Fo^2^+2Fc^2^)/3'
_refine_ls_weighting_scheme calc
_refine_ls_wR_factor_gt 0.1124
_refine_ls_wR_factor_ref 0.1251
_reflns_Friedel_coverage 0.000
_reflns_number_gt 10772
_reflns_number_total 14494
_reflns_threshold_expression 'I > 2\s(I)'
_cod_data_source_file d2nj01218a2.cif
_cod_data_source_block q3
_cod_depositor_comments 'Adding full bibliography for 7061589--7061591.cif.'
_cod_database_code 7061591
_shelx_shelxl_version_number 2018/3
_shelx_space_group_comment
;
The symmetry employed for this shelxl refinement is uniquely defined
by the following loop, which should always be used as a source of
symmetry information in preference to the above space-group names.
They are only intended as comments.
;
_shelx_estimated_absorpt_t_max 0.768
_shelx_estimated_absorpt_t_min 0.636
_olex2_refinement_description
;
1. Fixed Uiso
 At 1.2 times of:
  All C(H) groups
2. Restrained distances
 Cu3-Cl3 \\sim Cu3A-Cl3A
 with sigma of 0.02
 Cu3-Cl4 \\sim Cu3A-Cl4A
 with sigma of 0.02
 Cu3-Cl5 \\sim Cu3A-Cl5A
 with sigma of 0.02
 Cu3-Cl6 \\sim Cu3A-Cl6A
 with sigma of 0.02
 Cl4-Cl6 \\sim Cl4A-Cl6A
 with sigma of 0.04
 Cl5-Cl6 \\sim Cl5A-Cl6A
 with sigma of 0.04
 Cl4-Cl5 \\sim Cl4A-Cl5A
 with sigma of 0.04
 Cl3-Cl4 \\sim Cl3A-Cl4A
 with sigma of 0.04
 Cl3-Cl5 \\sim Cl3A-Cl5A
 with sigma of 0.04
 Cl3-Cl6 \\sim Cl3A-Cl6A
 with sigma of 0.04
3. Uiso/Uaniso restraints and constraints
Uanis(Cl6A) \\sim Ueq, Uanis(Cl4A) \\sim Ueq, Uanis(Cu3A) \\sim Ueq,
Uanis(Cl3A) \\sim Ueq, Uanis(Cl5A) \\sim Ueq: with sigma of 0.01 and sigma for
terminal atoms of 0.02
4. Rigid body (RIGU) restrains
 Cu3A, Cl3A, Cl4A, Cl5A, Cl6A
 with sigma for 1-2 distances of 0.0001 and sigma for 1-3 distances of 0.0001
 Cu3, Cl3, Cl4, Cl5, Cl6
 with sigma for 1-2 distances of 0.001 and sigma for 1-3 distances of 0.001
5. Others
 Sof(Cu3A)=Sof(Cl3A)=Sof(Cl4A)=Sof(Cl5A)=Sof(Cl6A)=1-FVAR(1)
 Sof(Cu3)=Sof(Cl3)=Sof(Cl4)=Sof(Cl5)=Sof(Cl6)=FVAR(1)
6.a Aromatic/amide H refined with riding coordinates:
 C1(H1), C2(H2), C3(H3), C6(H6), C7(H7), C8(H8), C11(H11), C12(H12), C13(H13),
 C16(H16), C17(H17), C18(H18), C20(H20), C21(H21), C22(H22), C25(H25), C26(H26),
  C27(H27), C28(H28), C29(H29), C30(H30), C34(H34), C35(H35), C36(H36),
 C37(H37), C38(H38), C39(H39), C43(H43), C44(H44), C45(H45), C46(H46), C47(H47),
  C48(H48), C52(H52), C53(H53), C54(H54)
;
_olex2_submission_special_instructions 'No special instructions were received'

loop_
_space_group_symop_operation_xyz
'x, y, z'
'-x, -y, -z'

loop_
_atom_site_label
_atom_site_type_symbol
_atom_site_fract_x
_atom_site_fract_y
_atom_site_fract_z
_atom_site_U_iso_or_equiv
_atom_site_adp_type
_atom_site_occupancy
_atom_site_site_symmetry_order
_atom_site_calc_flag
_atom_site_refinement_flags_posn
_atom_site_refinement_flags_adp
_atom_site_refinement_flags_occupancy
_atom_site_disorder_assembly
_atom_site_disorder_group
Cu1 Cu 0.29609(3) 0.60107(2) 0.96485(2) 0.03590(9) Uani 1 1 d . . . . .
Cu2 Cu -0.29769(3) 0.67560(2) 0.79926(2) 0.03837(9) Uani 1 1 d . . . . .
Cu3 Cu 0.23508(11) 0.92340(10) 0.60793(10) 0.0459(4) Uani 0.868(6) 1 d D . P A 1
Cu3A Cu 0.2397(4) 0.9248(4) 0.6081(4) 0.0119(13) Uani 0.132(6) 1 d D U P A 2
Cl1 Cl 0.37029(7) 0.65102(7) 1.11854(5) 0.05371(18) Uani 1 1 d . . . . .
Cl2 Cl -0.43932(7) 0.63874(6) 0.85436(6) 0.0614(2) Uani 1 1 d . . . . .
Cl3 Cl 0.22965(18) 1.00012(19) 0.75307(11) 0.0761(6) Uani 0.868(6) 1 d D . P A 1
Cl3A Cl 0.2250(11) 0.9657(9) 0.7529(7) 0.0538(18) Uani 0.132(6) 1 d D U P A 2
Cl4 Cl 0.0758(2) 0.75921(14) 0.5410(2) 0.0531(5) Uani 0.868(6) 1 d D . P A 1
Cl4A Cl 0.0816(15) 0.7453(11) 0.5348(14) 0.0485(19) Uani 0.132(6) 1 d D U P A 2
Cl5 Cl 0.29145(16) 1.06318(8) 0.57783(12) 0.0685(5) Uani 0.868(6) 1 d D . P A 1
Cl5A Cl 0.2399(15) 1.0531(8) 0.5911(7) 0.072(2) Uani 0.132(6) 1 d D U P A 2
Cl6 Cl 0.35162(13) 0.87207(9) 0.55735(17) 0.0645(5) Uani 0.868(6) 1 d D . P A 1
Cl6A Cl 0.3254(9) 0.8761(7) 0.5192(8) 0.0624(19) Uani 0.132(6) 1 d D U P A 2
N1 N 0.15695(18) 0.62056(17) 0.96854(15) 0.0363(4) Uani 1 1 d . . . . .
N2 N 0.21598(16) 0.54825(15) 0.81865(13) 0.0304(4) Uani 1 1 d . . . . .
N3 N 0.30237(19) 0.46782(17) 0.90875(16) 0.0402(5) Uani 1 1 d . . . . .
N4 N 0.41081(17) 0.73280(15) 0.95780(14) 0.0329(4) Uani 1 1 d . . . . .
N5 N -0.33347(17) 0.52657(16) 0.72676(14) 0.0330(4) Uani 1 1 d . . . . .
N6 N -0.16106(16) 0.71064(15) 0.74809(13) 0.0299(4) Uani 1 1 d . . . . .
N7 N -0.16896(18) 0.80108(17) 0.92369(15) 0.0388(5) Uani 1 1 d . . . . .
N8 N -0.34534(19) 0.7342(2) 0.71488(16) 0.0450(5) Uani 1 1 d . . . . .
C1 C 0.1350(3) 0.6684(2) 1.0424(2) 0.0464(6) Uani 1 1 d . . . . .
H1 H 0.194609 0.717609 1.101308 0.056 Uiso 1 1 calc R U . . .
C2 C 0.0245(3) 0.6479(3) 1.0355(2) 0.0546(7) Uani 1 1 d . . . . .
H2 H 0.012753 0.686522 1.087993 0.066 Uiso 1 1 calc R U . . .
C3 C -0.0641(3) 0.5718(3) 0.9525(2) 0.0530(7) Uani 1 1 d . . . . .
H3 H -0.137607 0.555845 0.948331 0.064 Uiso 1 1 calc R U . . .
C4 C -0.0455(2) 0.5163(2) 0.8716(2) 0.0416(6) Uani 1 1 d . . . . .
C5 C 0.0690(2) 0.54814(19) 0.88244(17) 0.0338(5) Uani 1 1 d . . . . .
C6 C -0.1327(2) 0.4299(3) 0.7834(2) 0.0524(7) Uani 1 1 d . . . . .
H6 H -0.208642 0.406860 0.775377 0.063 Uiso 1 1 calc R U . . .
C7 C -0.1060(2) 0.3806(2) 0.7108(2) 0.0532(7) Uani 1 1 d . . . . .
H7 H -0.164151 0.321828 0.654247 0.064 Uiso 1 1 calc R U . . .
C8 C 0.0084(2) 0.4168(2) 0.71911(19) 0.0444(6) Uani 1 1 d . . . . .
H8 H 0.025241 0.383806 0.667540 0.053 Uiso 1 1 calc R U . . .
C9 C 0.0942(2) 0.50015(19) 0.80292(17) 0.0332(5) Uani 1 1 d . . . . .
C10 C 0.2444(2) 0.47143(19) 0.76389(18) 0.0356(5) Uani 1 1 d . . . . .
C11 C 0.2310(3) 0.4383(2) 0.6695(2) 0.0525(7) Uani 1 1 d . . . . .
H11 H 0.209949 0.470212 0.638013 0.063 Uiso 1 1 calc R U . . .
C12 C 0.2491(3) 0.3558(3) 0.6197(2) 0.0632(9) Uani 1 1 d . . . . .
H12 H 0.238174 0.332641 0.555050 0.076 Uiso 1 1 calc R U . . .
C13 C 0.2820(3) 0.3104(2) 0.6645(2) 0.0575(8) Uani 1 1 d . . . . .
H13 H 0.292946 0.255679 0.630398 0.069 Uiso 1 1 calc R U . . .
C14 C 0.3002(2) 0.3444(2) 0.7626(2) 0.0457(6) Uani 1 1 d . . . . .
C15 C 0.2821(2) 0.42743(19) 0.81337(19) 0.0367(5) Uani 1 1 d . . . . .
C16 C 0.3364(3) 0.3016(3) 0.8150(3) 0.0628(9) Uani 1 1 d . . . . .
H16 H 0.347600 0.246012 0.784730 0.075 Uiso 1 1 calc R U . . .
C17 C 0.3543(3) 0.3425(3) 0.9093(3) 0.0724(10) Uani 1 1 d . . . . .
H17 H 0.377166 0.314266 0.944189 0.087 Uiso 1 1 calc R U . . .
C18 C 0.3389(3) 0.4271(3) 0.9552(2) 0.0579(8) Uani 1 1 d . . . . .
H18 H 0.354927 0.455806 1.020825 0.070 Uiso 1 1 calc R U . . .
C19 C 0.2615(2) 0.64410(19) 0.80657(17) 0.0342(5) Uani 1 1 d . . . . .
C20 C 0.2068(2) 0.6476(2) 0.73063(19) 0.0424(6) Uani 1 1 d . . . . .
H20 H 0.135767 0.589536 0.686242 0.051 Uiso 1 1 calc R U . . .
C21 C 0.2584(3) 0.7395(3) 0.7198(2) 0.0506(7) Uani 1 1 d . . . . .
H21 H 0.220160 0.742092 0.669013 0.061 Uiso 1 1 calc R U . . .
C22 C 0.3633(3) 0.8241(3) 0.7829(2) 0.0516(7) Uani 1 1 d . . . . .
H22 H 0.397721 0.882585 0.772927 0.062 Uiso 1 1 calc R U . . .
C23 C 0.4206(2) 0.8242(2) 0.8636(2) 0.0418(6) Uani 1 1 d . . . . .
C24 C 0.3664(2) 0.73367(19) 0.87690(17) 0.0334(5) Uani 1 1 d . . . . .
C25 C 0.5277(3) 0.9102(2) 0.9346(2) 0.0526(7) Uani 1 1 d . . . . .
H25 H 0.568230 0.969531 0.927136 0.063 Uiso 1 1 calc R U . . .
C26 C 0.5713(3) 0.9063(2) 1.0132(2) 0.0517(7) Uani 1 1 d . . . . .
H26 H 0.642115 0.962411 1.059627 0.062 Uiso 1 1 calc R U . . .
C27 C 0.5087(2) 0.8169(2) 1.02416(19) 0.0412(6) Uani 1 1 d . . . . .
H27 H 0.537315 0.816842 1.080295 0.049 Uiso 1 1 calc R U . . .
C28 C -0.1762(3) 0.8513(2) 1.0061(2) 0.0551(8) Uani 1 1 d . . . . .
H28 H -0.246615 0.841724 1.006724 0.066 Uiso 1 1 calc R U . . .
C29 C -0.0820(3) 0.9184(3) 1.0927(2) 0.0694(10) Uani 1 1 d . . . . .
H29 H -0.089862 0.954615 1.148935 0.083 Uiso 1 1 calc R U . . .
C30 C 0.0200(3) 0.9301(3) 1.0940(2) 0.0637(9) Uani 1 1 d . . . . .
H30 H 0.082065 0.972298 1.151601 0.076 Uiso 1 1 calc R U . . .
C31 C 0.0326(2) 0.8777(2) 1.00699(19) 0.0444(6) Uani 1 1 d . . . . .
C32 C -0.0655(2) 0.81580(19) 0.92226(17) 0.0347(5) Uani 1 1 d . . . . .
C33 C -0.0579(2) 0.76398(18) 0.83269(17) 0.0326(5) Uani 1 1 d . . . . .
C34 C 0.0419(2) 0.7695(2) 0.8301(2) 0.0445(6) Uani 1 1 d . . . . .
H34 H 0.046411 0.734011 0.771752 0.053 Uiso 1 1 calc R U . . .
C35 C 0.1379(2) 0.8287(3) 0.9151(2) 0.0549(7) Uani 1 1 d . . . . .
H35 H 0.205113 0.831105 0.912266 0.066 Uiso 1 1 calc R U . . .
C36 C 0.1345(2) 0.8823(3) 1.0013(2) 0.0535(7) Uani 1 1 d . . . . .
H36 H 0.199287 0.921968 1.056557 0.064 Uiso 1 1 calc R U . . .
C37 C -0.4379(3) 0.7398(3) 0.6966(2) 0.0627(9) Uani 1 1 d . . . . .
H37 H -0.495308 0.705947 0.716259 0.075 Uiso 1 1 calc R U . . .
C38 C -0.4532(3) 0.7939(4) 0.6493(3) 0.0728(10) Uani 1 1 d . . . . .
H38 H -0.519946 0.795035 0.637265 0.087 Uiso 1 1 calc R U . . .
C39 C -0.3705(3) 0.8445(3) 0.6213(2) 0.0669(10) Uani 1 1 d . . . . .
H39 H -0.380055 0.880808 0.589597 0.080 Uiso 1 1 calc R U . . .
C40 C -0.2690(3) 0.8426(2) 0.6399(2) 0.0484(7) Uani 1 1 d . . . . .
C41 C -0.2608(2) 0.7849(2) 0.68716(18) 0.0392(5) Uani 1 1 d . . . . .
C42 C -0.1604(2) 0.78131(18) 0.70822(16) 0.0330(5) Uani 1 1 d . . . . .
C43 C -0.0701(2) 0.8385(2) 0.68896(19) 0.0407(6) Uani 1 1 d . . . . .
H43 H -0.002737 0.839406 0.706564 0.049 Uiso 1 1 calc R U . . .
C44 C -0.0791(3) 0.8966(2) 0.6419(2) 0.0527(7) Uani 1 1 d . . . . .
H44 H -0.017448 0.935176 0.628480 0.063 Uiso 1 1 calc R U . . .
C45 C -0.1754(3) 0.8967(2) 0.6165(2) 0.0573(8) Uani 1 1 d . . . . .
H45 H -0.180771 0.932749 0.583187 0.069 Uiso 1 1 calc R U . . .
C46 C -0.4150(2) 0.4398(2) 0.72206(19) 0.0399(5) Uani 1 1 d . . . . .
H46 H -0.454752 0.447361 0.762910 0.048 Uiso 1 1 calc R U . . .
C47 C -0.4441(2) 0.3363(2) 0.6578(2) 0.0437(6) Uani 1 1 d . . . . .
H47 H -0.500256 0.277287 0.657936 0.052 Uiso 1 1 calc R U . . .
C48 C -0.3896(2) 0.3237(2) 0.59591(19) 0.0412(6) Uani 1 1 d . . . . .
H48 H -0.409796 0.255703 0.551970 0.049 Uiso 1 1 calc R U . . .
C49 C -0.3020(2) 0.41393(19) 0.59786(16) 0.0345(5) Uani 1 1 d . . . . .
C50 C -0.27464(19) 0.51562(18) 0.66675(15) 0.0297(4) Uani 1 1 d . . . . .
C51 C -0.1862(2) 0.60830(18) 0.67323(16) 0.0313(5) Uani 1 1 d . . . . .
C52 C -0.1303(2) 0.5998(2) 0.61068(18) 0.0405(6) Uani 1 1 d . . . . .
H52 H -0.074736 0.660807 0.612747 0.049 Uiso 1 1 calc R U . . .
C53 C -0.1570(3) 0.4984(2) 0.54293(19) 0.0457(6) Uani 1 1 d . . . . .
H53 H -0.116937 0.493597 0.502014 0.055 Uiso 1 1 calc R U . . .
C54 C -0.2398(3) 0.4079(2) 0.53625(18) 0.0439(6) Uani 1 1 d . . . . .
H54 H -0.255752 0.341959 0.491304 0.053 Uiso 1 1 calc R U . . .

loop_
_atom_site_aniso_label
_atom_site_aniso_U_11
_atom_site_aniso_U_22
_atom_site_aniso_U_33
_atom_site_aniso_U_23
_atom_site_aniso_U_13
_atom_site_aniso_U_12
Cu1 0.03895(17) 0.03970(17) 0.03140(15) 0.01879(13) 0.01061(12) 0.02175(14)
Cu2 0.03398(16) 0.03609(16) 0.04119(17) 0.01234(13) 0.01921(13) 0.01869(13)
Cu3 0.0589(7) 0.0435(6) 0.0451(6) 0.0214(5) 0.0239(5) 0.0329(5)
Cu3A 0.0070(17) 0.0049(18) 0.016(2) 0.0022(14) -0.0030(14) 0.0014(13)
Cl1 0.0570(4) 0.0688(5) 0.0353(3) 0.0272(3) 0.0115(3) 0.0329(4)
Cl2 0.0495(4) 0.0564(4) 0.0757(5) 0.0223(4) 0.0414(4) 0.0274(3)
Cl3 0.0616(7) 0.0768(12) 0.0450(6) 0.0023(6) 0.0235(5) 0.0221(8)
Cl3A 0.051(4) 0.059(4) 0.041(2) 0.0162(19) 0.0069(19) 0.030(4)
Cl4 0.0506(7) 0.0455(7) 0.0489(8) 0.0206(6) 0.0197(5) 0.0151(6)
Cl4A 0.056(3) 0.059(2) 0.035(3) 0.021(2) 0.016(2) 0.035(2)
Cl5 0.0810(10) 0.0403(5) 0.0809(8) 0.0351(5) 0.0135(7) 0.0296(5)
Cl5A 0.109(6) 0.067(3) 0.072(4) 0.041(3) 0.048(4) 0.060(4)
Cl6 0.0665(7) 0.0468(5) 0.0983(12) 0.0328(6) 0.0479(8) 0.0396(5)
Cl6A 0.070(3) 0.055(3) 0.069(3) 0.027(3) 0.035(3) 0.036(3)
N1 0.0396(11) 0.0388(11) 0.0346(10) 0.0177(9) 0.0160(9) 0.0230(9)
N2 0.0334(10) 0.0327(10) 0.0292(9) 0.0149(8) 0.0116(8) 0.0203(8)
N3 0.0433(12) 0.0400(11) 0.0442(12) 0.0240(10) 0.0132(10) 0.0250(10)
N4 0.0335(10) 0.0327(10) 0.0369(10) 0.0168(8) 0.0162(8) 0.0194(8)
N5 0.0330(10) 0.0339(10) 0.0337(10) 0.0160(8) 0.0143(8) 0.0183(8)
N6 0.0300(9) 0.0284(9) 0.0301(9) 0.0112(8) 0.0114(8) 0.0164(8)
N7 0.0365(11) 0.0366(11) 0.0343(11) 0.0098(9) 0.0152(9) 0.0173(9)
N8 0.0403(12) 0.0575(14) 0.0411(12) 0.0201(11) 0.0142(10) 0.0318(11)
C1 0.0527(16) 0.0459(15) 0.0430(15) 0.0200(12) 0.0219(13) 0.0273(13)
C2 0.067(2) 0.0635(19) 0.0600(19) 0.0338(16) 0.0416(17) 0.0459(17)
C3 0.0502(17) 0.073(2) 0.067(2) 0.0443(17) 0.0352(15) 0.0422(16)
C4 0.0403(13) 0.0521(15) 0.0504(15) 0.0342(13) 0.0207(12) 0.0289(12)
C5 0.0360(12) 0.0371(12) 0.0371(12) 0.0222(10) 0.0145(10) 0.0220(10)
C6 0.0310(13) 0.0622(18) 0.0627(19) 0.0366(16) 0.0091(13) 0.0205(13)
C7 0.0390(15) 0.0519(16) 0.0481(16) 0.0202(14) 0.0000(12) 0.0161(13)
C8 0.0444(14) 0.0435(14) 0.0378(14) 0.0144(11) 0.0076(11) 0.0239(12)
C9 0.0335(12) 0.0340(11) 0.0369(12) 0.0193(10) 0.0115(10) 0.0199(10)
C10 0.0356(12) 0.0351(12) 0.0382(12) 0.0148(10) 0.0143(10) 0.0224(10)
C11 0.072(2) 0.0552(17) 0.0416(15) 0.0192(13) 0.0211(14) 0.0451(16)
C12 0.088(2) 0.065(2) 0.0482(17) 0.0194(15) 0.0319(17) 0.053(2)
C13 0.0590(18) 0.0478(16) 0.0623(19) 0.0128(14) 0.0253(15) 0.0357(15)
C14 0.0371(13) 0.0353(13) 0.0630(18) 0.0198(13) 0.0169(12) 0.0213(11)
C15 0.0288(11) 0.0329(12) 0.0472(14) 0.0180(11) 0.0127(10) 0.0167(10)
C16 0.067(2) 0.0513(18) 0.083(2) 0.0306(17) 0.0244(18) 0.0432(17)
C17 0.086(3) 0.072(2) 0.091(3) 0.051(2) 0.028(2) 0.059(2)
C18 0.071(2) 0.0619(19) 0.0595(19) 0.0367(16) 0.0206(16) 0.0446(17)
C19 0.0423(13) 0.0373(12) 0.0346(12) 0.0191(10) 0.0188(10) 0.0268(11)
C20 0.0528(16) 0.0490(15) 0.0364(13) 0.0234(12) 0.0173(12) 0.0324(13)
C21 0.075(2) 0.0621(18) 0.0472(16) 0.0377(15) 0.0321(15) 0.0492(17)
C22 0.074(2) 0.0525(17) 0.0589(18) 0.0392(15) 0.0390(16) 0.0422(16)
C23 0.0538(15) 0.0423(14) 0.0508(15) 0.0285(12) 0.0329(13) 0.0322(13)
C24 0.0413(13) 0.0375(12) 0.0363(12) 0.0191(10) 0.0233(10) 0.0282(11)
C25 0.0532(17) 0.0382(14) 0.073(2) 0.0294(14) 0.0316(15) 0.0240(13)
C26 0.0424(15) 0.0364(14) 0.0643(19) 0.0196(13) 0.0180(14) 0.0156(12)
C27 0.0390(13) 0.0387(13) 0.0435(14) 0.0174(11) 0.0135(11) 0.0209(11)
C28 0.0503(16) 0.0560(17) 0.0423(15) 0.0098(13) 0.0236(13) 0.0242(14)
C29 0.063(2) 0.070(2) 0.0377(16) 0.0026(15) 0.0185(15) 0.0245(18)
C30 0.0557(19) 0.062(2) 0.0349(15) 0.0088(14) 0.0068(13) 0.0164(16)
C31 0.0429(14) 0.0407(14) 0.0374(13) 0.0157(11) 0.0100(11) 0.0164(12)
C32 0.0379(12) 0.0313(11) 0.0356(12) 0.0158(10) 0.0153(10) 0.0182(10)
C33 0.0332(12) 0.0316(11) 0.0337(12) 0.0157(10) 0.0125(9) 0.0173(10)
C34 0.0393(14) 0.0502(15) 0.0450(15) 0.0187(12) 0.0171(12) 0.0271(12)
C35 0.0349(14) 0.0642(19) 0.0626(19) 0.0265(16) 0.0124(13) 0.0288(14)
C36 0.0374(14) 0.0585(18) 0.0487(17) 0.0223(14) 0.0030(12) 0.0197(13)
C37 0.0493(17) 0.093(3) 0.0577(19) 0.0337(18) 0.0201(15) 0.0482(18)
C38 0.070(2) 0.108(3) 0.065(2) 0.042(2) 0.0202(18) 0.067(2)
C39 0.079(2) 0.074(2) 0.0552(19) 0.0276(17) 0.0074(17) 0.054(2)
C40 0.0572(17) 0.0423(14) 0.0378(14) 0.0138(12) 0.0040(12) 0.0288(13)
C41 0.0434(14) 0.0359(12) 0.0324(12) 0.0098(10) 0.0078(10) 0.0237(11)
C42 0.0381(12) 0.0277(11) 0.0311(11) 0.0117(9) 0.0105(10) 0.0183(10)
C43 0.0438(14) 0.0354(12) 0.0412(14) 0.0181(11) 0.0144(11) 0.0200(11)
C44 0.0593(18) 0.0391(14) 0.0564(17) 0.0273(13) 0.0182(14) 0.0203(13)
C45 0.074(2) 0.0458(16) 0.0518(17) 0.0276(14) 0.0110(15) 0.0316(16)
C46 0.0393(13) 0.0422(13) 0.0418(14) 0.0210(11) 0.0193(11) 0.0219(11)
C47 0.0397(14) 0.0356(13) 0.0507(15) 0.0207(12) 0.0163(12) 0.0157(11)
C48 0.0444(14) 0.0301(12) 0.0423(14) 0.0138(10) 0.0108(11) 0.0189(11)
C49 0.0418(13) 0.0347(12) 0.0298(11) 0.0140(10) 0.0134(10) 0.0233(11)
C50 0.0324(11) 0.0319(11) 0.0272(11) 0.0139(9) 0.0111(9) 0.0191(9)
C51 0.0359(12) 0.0312(11) 0.0312(11) 0.0142(9) 0.0149(9) 0.0208(10)
C52 0.0474(14) 0.0380(13) 0.0414(14) 0.0195(11) 0.0250(12) 0.0233(12)
C53 0.0632(17) 0.0461(15) 0.0380(14) 0.0186(12) 0.0306(13) 0.0340(14)
C54 0.0602(17) 0.0384(13) 0.0347(13) 0.0129(11) 0.0223(12) 0.0294(13)

loop_
_atom_type_symbol
_atom_type_description
_atom_type_scat_dispersion_real
_atom_type_scat_dispersion_imag
_atom_type_scat_source
C C 0.0033 0.0016 'International Tables Vol C Tables 4.2.6.8 and 6.1.1.4'
H H 0.0000 0.0000 'International Tables Vol C Tables 4.2.6.8 and 6.1.1.4'
Cl Cl 0.1484 0.1585 'International Tables Vol C Tables 4.2.6.8 and 6.1.1.4'
Cu Cu 0.3201 1.2651 'International Tables Vol C Tables 4.2.6.8 and 6.1.1.4'
N N 0.0061 0.0033 'International Tables Vol C Tables 4.2.6.8 and 6.1.1.4'

loop_
_geom_angle_atom_site_label_1
_geom_angle_atom_site_label_2
_geom_angle_atom_site_label_3
_geom_angle
_geom_angle_site_symmetry_1
_geom_angle_site_symmetry_3
_geom_angle_publ_flag
N1 Cu1 Cl1 98.24(6) . . ?
N1 Cu1 N2 79.36(8) . . ?
N2 Cu1 Cl1 176.65(6) . . ?
N3 Cu1 Cl1 98.25(7) . . ?
N3 Cu1 N1 130.61(9) . . ?
N3 Cu1 N2 81.71(8) . . ?
N3 Cu1 N4 118.15(9) . . ?
N4 Cu1 Cl1 100.91(6) . . ?
N4 Cu1 N1 103.76(8) . . ?
N4 Cu1 N2 81.99(8) . . ?
N5 Cu2 Cl2 97.15(6) . . ?
N5 Cu2 N6 82.69(8) . . ?
N5 Cu2 N7 130.76(9) . . ?
N5 Cu2 N8 114.77(9) . . ?
N6 Cu2 Cl2 179.21(6) . . ?
N7 Cu2 Cl2 98.41(6) . . ?
N7 Cu2 N6 81.14(8) . . ?
N7 Cu2 N8 108.40(10) . . ?
N8 Cu2 Cl2 99.07(7) . . ?
N8 Cu2 N6 81.69(8) . . ?
Cl3 Cu3 Cl4 100.96(10) . . ?
Cl3 Cu3 Cl5 99.01(8) . . ?
Cl3 Cu3 Cl6 133.06(9) . . ?
Cl4 Cu3 Cl5 134.81(11) . . ?
Cl6 Cu3 Cl4 97.80(10) . . ?
Cl6 Cu3 Cl5 97.37(8) . . ?
Cl3A Cu3A Cl4A 93.6(6) . . ?
Cl5A Cu3A Cl3A 99.7(4) . . ?
Cl5A Cu3A Cl4A 126.3(7) . . ?
Cl6A Cu3A Cl3A 145.4(5) . . ?
Cl6A Cu3A Cl4A 91.3(6) . . ?
Cl6A Cu3A Cl5A 104.8(4) . . ?
C1 N1 Cu1 129.92(19) . . ?
C1 N1 C5 118.5(2) . . ?
C5 N1 Cu1 109.11(15) . . ?
C9 N2 Cu1 104.51(14) . . ?
C9 N2 C19 112.28(18) . . ?
C10 N2 Cu1 106.77(14) . . ?
C10 N2 C9 113.17(19) . . ?
C10 N2 C19 113.15(18) . . ?
C19 N2 Cu1 106.15(14) . . ?
C15 N3 Cu1 113.06(16) . . ?
C18 N3 Cu1 127.8(2) . . ?
C18 N3 C15 118.3(2) . . ?
C24 N4 Cu1 111.29(16) . . ?
C27 N4 Cu1 128.94(18) . . ?
C27 N4 C24 119.1(2) . . ?
C46 N5 Cu2 127.34(17) . . ?
C46 N5 C50 118.7(2) . . ?
C50 N5 Cu2 113.32(15) . . ?
C33 N6 Cu2 105.23(14) . . ?
C33 N6 C42 112.26(18) . . ?
C33 N6 C51 114.07(18) . . ?
C42 N6 Cu2 106.88(14) . . ?
C51 N6 Cu2 106.49(14) . . ?
C51 N6 C42 111.29(17) . . ?
C28 N7 Cu2 128.13(19) . . ?
C28 N7 C32 118.8(2) . . ?
C32 N7 Cu2 111.47(15) . . ?
C37 N8 Cu2 128.6(2) . . ?
C37 N8 C41 118.4(3) . . ?
C41 N8 Cu2 112.38(17) . . ?
N1 C1 H1 118.8 . . ?
N1 C1 C2 122.5(3) . . ?
C2 C1 H1 118.8 . . ?
C1 C2 H2 120.2 . . ?
C3 C2 C1 119.5(3) . . ?
C3 C2 H2 120.2 . . ?
C2 C3 H3 119.9 . . ?
C2 C3 C4 120.1(3) . . ?
C4 C3 H3 119.9 . . ?
C3 C4 C6 124.8(3) . . ?
C5 C4 C3 116.6(3) . . ?
C5 C4 C6 118.6(3) . . ?
N1 C5 C4 122.4(2) . . ?
N1 C5 C9 118.0(2) . . ?
C4 C5 C9 119.5(2) . . ?
C4 C6 H6 119.9 . . ?
C7 C6 C4 120.2(3) . . ?
C7 C6 H6 119.9 . . ?
C6 C7 H7 119.4 . . ?
C6 C7 C8 121.2(3) . . ?
C8 C7 H7 119.4 . . ?
C7 C8 H8 120.1 . . ?
C9 C8 C7 119.8(3) . . ?
C9 C8 H8 120.1 . . ?
C5 C9 N2 115.0(2) . . ?
C8 C9 N2 124.8(2) . . ?
C8 C9 C5 120.2(2) . . ?
C11 C10 N2 124.0(2) . . ?
C11 C10 C15 120.2(2) . . ?
C15 C10 N2 115.7(2) . . ?
C10 C11 H11 119.9 . . ?
C10 C11 C12 120.2(3) . . ?
C12 C11 H11 119.9 . . ?
C11 C12 H12 119.6 . . ?
C13 C12 C11 120.7(3) . . ?
C13 C12 H12 119.6 . . ?
C12 C13 H13 119.6 . . ?
C12 C13 C14 120.9(3) . . ?
C14 C13 H13 119.6 . . ?
C13 C14 C15 118.8(3) . . ?
C13 C14 C16 124.2(3) . . ?
C16 C14 C15 117.1(3) . . ?
N3 C15 C10 118.5(2) . . ?
N3 C15 C14 122.4(2) . . ?
C10 C15 C14 119.1(2) . . ?
C14 C16 H16 120.4 . . ?
C17 C16 C14 119.1(3) . . ?
C17 C16 H16 120.4 . . ?
C16 C17 H17 119.8 . . ?
C16 C17 C18 120.5(3) . . ?
C18 C17 H17 119.8 . . ?
N3 C18 C17 122.5(3) . . ?
N3 C18 H18 118.7 . . ?
C17 C18 H18 118.7 . . ?
C20 C19 N2 122.7(2) . . ?
C20 C19 C24 120.5(2) . . ?
C24 C19 N2 116.8(2) . . ?
C19 C20 H20 120.0 . . ?
C19 C20 C21 119.9(3) . . ?
C21 C20 H20 120.0 . . ?
C20 C21 H21 119.6 . . ?
C22 C21 C20 120.8(3) . . ?
C22 C21 H21 119.6 . . ?
C21 C22 H22 119.7 . . ?
C21 C22 C23 120.6(3) . . ?
C23 C22 H22 119.7 . . ?
C22 C23 C24 118.6(3) . . ?
C25 C23 C22 124.4(3) . . ?
C25 C23 C24 117.0(3) . . ?
N4 C24 C19 118.9(2) . . ?
N4 C24 C23 121.6(2) . . ?
C19 C24 C23 119.4(2) . . ?
C23 C25 H25 120.0 . . ?
C26 C25 C23 120.0(3) . . ?
C26 C25 H25 120.0 . . ?
C25 C26 H26 120.3 . . ?
C25 C26 C27 119.5(3) . . ?
C27 C26 H26 120.3 . . ?
N4 C27 C26 122.5(3) . . ?
N4 C27 H27 118.8 . . ?
C26 C27 H27 118.8 . . ?
N7 C28 H28 118.6 . . ?
N7 C28 C29 122.7(3) . . ?
C29 C28 H28 118.6 . . ?
C28 C29 H29 120.2 . . ?
C30 C29 C28 119.6(3) . . ?
C30 C29 H29 120.2 . . ?
C29 C30 H30 120.0 . . ?
C29 C30 C31 120.0(3) . . ?
C31 C30 H30 120.0 . . ?
C32 C31 C30 116.6(3) . . ?
C36 C31 C30 124.2(3) . . ?
C36 C31 C32 119.1(3) . . ?
N7 C32 C31 122.1(2) . . ?
N7 C32 C33 118.4(2) . . ?
C31 C32 C33 119.5(2) . . ?
C32 C33 N6 115.3(2) . . ?
C34 C33 N6 125.0(2) . . ?
C34 C33 C32 119.6(2) . . ?
C33 C34 H34 119.8 . . ?
C33 C34 C35 120.3(3) . . ?
C35 C34 H34 119.8 . . ?
C34 C35 H35 119.3 . . ?
C36 C35 C34 121.3(3) . . ?
C36 C35 H35 119.3 . . ?
C31 C36 H36 120.0 . . ?
C35 C36 C31 120.0(3) . . ?
C35 C36 H36 120.0 . . ?
N8 C37 H37 118.4 . . ?
N8 C37 C38 123.2(3) . . ?
C38 C37 H37 118.4 . . ?
C37 C38 H38 120.3 . . ?
C39 C38 C37 119.3(3) . . ?
C39 C38 H38 120.3 . . ?
C38 C39 H39 119.9 . . ?
C38 C39 C40 120.1(3) . . ?
C40 C39 H39 119.9 . . ?
C39 C40 C45 124.3(3) . . ?
C41 C40 C39 117.0(3) . . ?
C41 C40 C45 118.7(3) . . ?
N8 C41 C40 122.0(2) . . ?
N8 C41 C42 118.8(2) . . ?
C40 C41 C42 119.2(3) . . ?
C41 C42 N6 116.9(2) . . ?
C43 C42 N6 122.6(2) . . ?
C43 C42 C41 120.5(2) . . ?
C42 C43 H43 120.1 . . ?
C42 C43 C44 119.7(3) . . ?
C44 C43 H43 120.1 . . ?
C43 C44 H44 119.5 . . ?
C45 C44 C43 121.0(3) . . ?
C45 C44 H44 119.5 . . ?
C40 C45 H45 119.6 . . ?
C44 C45 C40 120.8(3) . . ?
C44 C45 H45 119.6 . . ?
N5 C46 H46 118.6 . . ?
N5 C46 C47 122.8(2) . . ?
C47 C46 H46 118.6 . . ?
C46 C47 H47 120.3 . . ?
C48 C47 C46 119.3(2) . . ?
C48 C47 H47 120.3 . . ?
C47 C48 H48 120.0 . . ?
C47 C48 C49 120.1(2) . . ?
C49 C48 H48 120.0 . . ?
C48 C49 C50 117.4(2) . . ?
C48 C49 C54 123.7(2) . . ?
C54 C49 C50 118.9(2) . . ?
N5 C50 C49 121.6(2) . . ?
N5 C50 C51 118.6(2) . . ?
C51 C50 C49 119.8(2) . . ?
C50 C51 N6 116.50(19) . . ?
C52 C51 N6 123.6(2) . . ?
C52 C51 C50 119.9(2) . . ?
C51 C52 H52 120.0 . . ?
C51 C52 C53 120.0(2) . . ?
C53 C52 H52 120.0 . . ?
C52 C53 H53 119.3 . . ?
C54 C53 C52 121.5(2) . . ?
C54 C53 H53 119.3 . . ?
C49 C54 H54 120.0 . . ?
C53 C54 C49 119.9(2) . . ?
C53 C54 H54 120.0 . . ?

loop_
_geom_bond_atom_site_label_1
_geom_bond_atom_site_label_2
_geom_bond_distance
_geom_bond_site_symmetry_2
_geom_bond_publ_flag
Cu1 Cl1 2.2154(8) . ?
Cu1 N1 2.096(2) . ?
Cu1 N2 2.1092(19) . ?
Cu1 N3 2.016(2) . ?
Cu1 N4 2.075(2) . ?
Cu2 Cl2 2.2267(8) . ?
Cu2 N5 1.997(2) . ?
Cu2 N6 2.1279(19) . ?
Cu2 N7 2.034(2) . ?
Cu2 N8 2.077(2) . ?
Cu3 Cl3 2.2371(18) . ?
Cu3 Cl4 2.271(2) . ?
Cu3 Cl5 2.2720(18) . ?
Cu3 Cl6 2.2383(17) . ?
Cu3A Cl3A 2.248(11) . ?
Cu3A Cl4A 2.398(13) . ?
Cu3A Cl5A 2.144(8) . ?
Cu3A Cl6A 2.138(9) . ?
N1 C1 1.317(3) . ?
N1 C5 1.365(3) . ?
N2 C9 1.467(3) . ?
N2 C10 1.466(3) . ?
N2 C19 1.474(3) . ?
N3 C15 1.358(3) . ?
N3 C18 1.321(3) . ?
N4 C24 1.361(3) . ?
N4 C27 1.321(3) . ?
N5 C46 1.324(3) . ?
N5 C50 1.370(3) . ?
N6 C33 1.470(3) . ?
N6 C42 1.476(3) . ?
N6 C51 1.471(3) . ?
N7 C28 1.320(3) . ?
N7 C32 1.365(3) . ?
N8 C37 1.326(4) . ?
N8 C41 1.360(4) . ?
C1 H1 0.9300 . ?
C1 C2 1.409(4) . ?
C2 H2 0.9300 . ?
C2 C3 1.347(5) . ?
C3 H3 0.9300 . ?
C3 C4 1.413(4) . ?
C4 C5 1.412(3) . ?
C4 C6 1.416(4) . ?
C5 C9 1.413(3) . ?
C6 H6 0.9300 . ?
C6 C7 1.353(5) . ?
C7 H7 0.9300 . ?
C7 C8 1.411(4) . ?
C8 H8 0.9300 . ?
C8 C9 1.362(4) . ?
C10 C11 1.367(4) . ?
C10 C15 1.408(3) . ?
C11 H11 0.9300 . ?
C11 C12 1.411(4) . ?
C12 H12 0.9300 . ?
C12 C13 1.344(5) . ?
C13 H13 0.9300 . ?
C13 C14 1.410(5) . ?
C14 C15 1.421(4) . ?
C14 C16 1.414(4) . ?
C16 H16 0.9300 . ?
C16 C17 1.348(5) . ?
C17 H17 0.9300 . ?
C17 C18 1.400(5) . ?
C18 H18 0.9300 . ?
C19 C20 1.370(3) . ?
C19 C24 1.410(4) . ?
C20 H20 0.9300 . ?
C20 C21 1.411(4) . ?
C21 H21 0.9300 . ?
C21 C22 1.360(5) . ?
C22 H22 0.9300 . ?
C22 C23 1.417(4) . ?
C23 C24 1.421(4) . ?
C23 C25 1.414(4) . ?
C25 H25 0.9300 . ?
C25 C26 1.351(5) . ?
C26 H26 0.9300 . ?
C26 C27 1.405(4) . ?
C27 H27 0.9300 . ?
C28 H28 0.9300 . ?
C28 C29 1.402(4) . ?
C29 H29 0.9300 . ?
C29 C30 1.350(5) . ?
C30 H30 0.9300 . ?
C30 C31 1.426(4) . ?
C31 C32 1.415(4) . ?
C31 C36 1.410(4) . ?
C32 C33 1.421(3) . ?
C33 C34 1.365(3) . ?
C34 H34 0.9300 . ?
C34 C35 1.407(4) . ?
C35 H35 0.9300 . ?
C35 C36 1.358(4) . ?
C36 H36 0.9300 . ?
C37 H37 0.9300 . ?
C37 C38 1.391(5) . ?
C38 H38 0.9300 . ?
C38 C39 1.346(6) . ?
C39 H39 0.9300 . ?
C39 C40 1.417(5) . ?
C40 C41 1.412(4) . ?
C40 C45 1.418(5) . ?
C41 C42 1.419(3) . ?
C42 C43 1.361(4) . ?
C43 H43 0.9300 . ?
C43 C44 1.418(4) . ?
C44 H44 0.9300 . ?
C44 C45 1.343(5) . ?
C45 H45 0.9300 . ?
C46 H46 0.9300 . ?
C46 C47 1.410(4) . ?
C47 H47 0.9300 . ?
C47 C48 1.350(4) . ?
C48 H48 0.9300 . ?
C48 C49 1.415(4) . ?
C49 C50 1.419(3) . ?
C49 C54 1.418(3) . ?
C50 C51 1.411(3) . ?
C51 C52 1.368(3) . ?
C52 H52 0.9300 . ?
C52 C53 1.413(4) . ?
C53 H53 0.9300 . ?
C53 C54 1.354(4) . ?
C54 H54 0.9300 . ?

loop_
_geom_torsion_atom_site_label_1
_geom_torsion_atom_site_label_2
_geom_torsion_atom_site_label_3
_geom_torsion_atom_site_label_4
_geom_torsion
_geom_torsion_site_symmetry_1
_geom_torsion_site_symmetry_2
_geom_torsion_site_symmetry_3
_geom_torsion_site_symmetry_4
_geom_torsion_publ_flag
Cu1 N1 C1 C2 -160.2(2) . . . . ?
Cu1 N1 C5 C4 158.43(19) . . . . ?
Cu1 N1 C5 C9 -18.4(3) . . . . ?
Cu1 N2 C9 C5 32.7(2) . . . . ?
Cu1 N2 C9 C8 -148.4(2) . . . . ?
Cu1 N2 C10 C11 -164.2(2) . . . . ?
Cu1 N2 C10 C15 19.1(2) . . . . ?
Cu1 N2 C19 C20 -159.8(2) . . . . ?
Cu1 N2 C19 C24 21.0(2) . . . . ?
Cu1 N3 C15 C10 -8.8(3) . . . . ?
Cu1 N3 C15 C14 169.65(19) . . . . ?
Cu1 N3 C18 C17 -170.7(3) . . . . ?
Cu1 N4 C24 C19 -7.9(3) . . . . ?
Cu1 N4 C24 C23 169.31(17) . . . . ?
Cu1 N4 C27 C26 -172.2(2) . . . . ?
Cu2 N5 C46 C47 170.3(2) . . . . ?
Cu2 N5 C50 C49 -169.36(17) . . . . ?
Cu2 N5 C50 C51 9.6(3) . . . . ?
Cu2 N6 C33 C32 -24.9(2) . . . . ?
Cu2 N6 C33 C34 157.4(2) . . . . ?
Cu2 N6 C42 C41 -17.3(2) . . . . ?
Cu2 N6 C42 C43 164.8(2) . . . . ?
Cu2 N6 C51 C50 -12.2(2) . . . . ?
Cu2 N6 C51 C52 166.7(2) . . . . ?
Cu2 N7 C28 C29 163.7(3) . . . . ?
Cu2 N7 C32 C31 -162.8(2) . . . . ?
Cu2 N7 C32 C33 15.0(3) . . . . ?
Cu2 N8 C37 C38 171.0(3) . . . . ?
Cu2 N8 C41 C40 -171.8(2) . . . . ?
Cu2 N8 C41 C42 7.0(3) . . . . ?
N1 C1 C2 C3 4.3(5) . . . . ?
N1 C5 C9 N2 -10.5(3) . . . . ?
N1 C5 C9 C8 170.6(2) . . . . ?
N2 C10 C11 C12 -173.3(3) . . . . ?
N2 C10 C15 N3 -7.9(3) . . . . ?
N2 C10 C15 C14 173.6(2) . . . . ?
N2 C19 C20 C21 -175.9(2) . . . . ?
N2 C19 C24 N4 -9.6(3) . . . . ?
N2 C19 C24 C23 173.1(2) . . . . ?
N5 C46 C47 C48 -2.1(4) . . . . ?
N5 C50 C51 N6 2.6(3) . . . . ?
N5 C50 C51 C52 -176.3(2) . . . . ?
N6 C33 C34 C35 175.8(3) . . . . ?
N6 C42 C43 C44 173.8(2) . . . . ?
N6 C51 C52 C53 177.8(2) . . . . ?
N7 C28 C29 C30 -2.6(6) . . . . ?
N7 C32 C33 N6 8.0(3) . . . . ?
N7 C32 C33 C34 -174.2(2) . . . . ?
N8 C37 C38 C39 -0.8(6) . . . . ?
N8 C41 C42 N6 7.7(3) . . . . ?
N8 C41 C42 C43 -174.4(2) . . . . ?
C1 N1 C5 C4 -5.4(4) . . . . ?
C1 N1 C5 C9 177.8(2) . . . . ?
C1 C2 C3 C4 -2.7(5) . . . . ?
C2 C3 C4 C5 -2.5(4) . . . . ?
C2 C3 C4 C6 175.0(3) . . . . ?
C3 C4 C5 N1 6.8(4) . . . . ?
C3 C4 C5 C9 -176.5(2) . . . . ?
C3 C4 C6 C7 -178.7(3) . . . . ?
C4 C5 C9 N2 172.6(2) . . . . ?
C4 C5 C9 C8 -6.4(4) . . . . ?
C4 C6 C7 C8 -3.0(5) . . . . ?
C5 N1 C1 C2 -0.3(4) . . . . ?
C5 C4 C6 C7 -1.3(4) . . . . ?
C6 C4 C5 N1 -170.9(2) . . . . ?
C6 C4 C5 C9 5.9(4) . . . . ?
C6 C7 C8 C9 2.6(4) . . . . ?
C7 C8 C9 N2 -176.7(2) . . . . ?
C7 C8 C9 C5 2.1(4) . . . . ?
C9 N2 C10 C11 81.4(3) . . . . ?
C9 N2 C10 C15 -95.4(2) . . . . ?
C9 N2 C19 C20 -46.2(3) . . . . ?
C9 N2 C19 C24 134.6(2) . . . . ?
C10 N2 C9 C5 148.5(2) . . . . ?
C10 N2 C9 C8 -32.6(3) . . . . ?
C10 N2 C19 C20 83.4(3) . . . . ?
C10 N2 C19 C24 -95.8(2) . . . . ?
C10 C11 C12 C13 -1.4(5) . . . . ?
C11 C10 C15 N3 175.3(3) . . . . ?
C11 C10 C15 C14 -3.2(4) . . . . ?
C11 C12 C13 C14 -0.5(5) . . . . ?
C12 C13 C14 C15 0.6(5) . . . . ?
C12 C13 C14 C16 -179.1(3) . . . . ?
C13 C14 C15 N3 -177.2(3) . . . . ?
C13 C14 C15 C10 1.3(4) . . . . ?
C13 C14 C16 C17 178.1(3) . . . . ?
C14 C16 C17 C18 -0.8(6) . . . . ?
C15 N3 C18 C17 -1.8(5) . . . . ?
C15 C10 C11 C12 3.3(5) . . . . ?
C15 C14 C16 C17 -1.6(5) . . . . ?
C16 C14 C15 N3 2.5(4) . . . . ?
C16 C14 C15 C10 -179.0(3) . . . . ?
C16 C17 C18 N3 2.7(6) . . . . ?
C18 N3 C15 C10 -179.3(3) . . . . ?
C18 N3 C15 C14 -0.8(4) . . . . ?
C19 N2 C9 C5 -81.9(2) . . . . ?
C19 N2 C9 C8 97.0(3) . . . . ?
C19 N2 C10 C11 -47.8(3) . . . . ?
C19 N2 C10 C15 135.5(2) . . . . ?
C19 C20 C21 C22 1.5(4) . . . . ?
C20 C19 C24 N4 171.1(2) . . . . ?
C20 C19 C24 C23 -6.1(3) . . . . ?
C20 C21 C22 C23 -3.3(4) . . . . ?
C21 C22 C23 C24 0.3(4) . . . . ?
C21 C22 C23 C25 -177.5(3) . . . . ?
C22 C23 C24 N4 -172.9(2) . . . . ?
C22 C23 C24 C19 4.3(3) . . . . ?
C22 C23 C25 C26 174.4(3) . . . . ?
C23 C25 C26 C27 -0.8(4) . . . . ?
C24 N4 C27 C26 -2.2(4) . . . . ?
C24 C19 C20 C21 3.3(4) . . . . ?
C24 C23 C25 C26 -3.5(4) . . . . ?
C25 C23 C24 N4 5.1(3) . . . . ?
C25 C23 C24 C19 -177.7(2) . . . . ?
C25 C26 C27 N4 3.8(4) . . . . ?
C27 N4 C24 C19 -179.5(2) . . . . ?
C27 N4 C24 C23 -2.3(3) . . . . ?
C28 N7 C32 C31 4.1(4) . . . . ?
C28 N7 C32 C33 -178.1(3) . . . . ?
C28 C29 C30 C31 2.5(6) . . . . ?
C29 C30 C31 C32 0.6(5) . . . . ?
C29 C30 C31 C36 -178.0(3) . . . . ?
C30 C31 C32 N7 -4.0(4) . . . . ?
C30 C31 C32 C33 178.2(3) . . . . ?
C30 C31 C36 C35 179.3(3) . . . . ?
C31 C32 C33 N6 -174.1(2) . . . . ?
C31 C32 C33 C34 3.7(4) . . . . ?
C32 N7 C28 C29 -0.7(5) . . . . ?
C32 C31 C36 C35 0.7(4) . . . . ?
C32 C33 C34 C35 -1.8(4) . . . . ?
C33 N6 C42 C41 -132.2(2) . . . . ?
C33 N6 C42 C43 49.9(3) . . . . ?
C33 N6 C51 C50 103.4(2) . . . . ?
C33 N6 C51 C52 -77.7(3) . . . . ?
C33 C34 C35 C36 -0.6(5) . . . . ?
C34 C35 C36 C31 1.2(5) . . . . ?
C36 C31 C32 N7 174.7(3) . . . . ?
C36 C31 C32 C33 -3.1(4) . . . . ?
C37 N8 C41 C40 0.0(4) . . . . ?
C37 N8 C41 C42 178.7(3) . . . . ?
C37 C38 C39 C40 0.0(6) . . . . ?
C38 C39 C40 C41 0.8(5) . . . . ?
C38 C39 C40 C45 -177.5(3) . . . . ?
C39 C40 C41 N8 -0.7(4) . . . . ?
C39 C40 C41 C42 -179.4(2) . . . . ?
C39 C40 C45 C44 175.7(3) . . . . ?
C40 C41 C42 N6 -173.6(2) . . . . ?
C40 C41 C42 C43 4.4(4) . . . . ?
C41 N8 C37 C38 0.8(5) . . . . ?
C41 C40 C45 C44 -2.4(4) . . . . ?
C41 C42 C43 C44 -4.0(4) . . . . ?
C42 N6 C33 C32 91.0(2) . . . . ?
C42 N6 C33 C34 -86.7(3) . . . . ?
C42 N6 C51 C50 -128.3(2) . . . . ?
C42 N6 C51 C52 50.6(3) . . . . ?
C42 C43 C44 C45 0.4(4) . . . . ?
C43 C44 C45 C40 2.9(5) . . . . ?
C45 C40 C41 N8 177.6(3) . . . . ?
C45 C40 C41 C42 -1.1(4) . . . . ?
C46 N5 C50 C49 2.4(3) . . . . ?
C46 N5 C50 C51 -178.7(2) . . . . ?
C46 C47 C48 C49 1.9(4) . . . . ?
C47 C48 C49 C50 0.3(4) . . . . ?
C47 C48 C49 C54 179.3(3) . . . . ?
C48 C49 C50 N5 -2.5(3) . . . . ?
C48 C49 C50 C51 178.6(2) . . . . ?
C48 C49 C54 C53 -180.0(3) . . . . ?
C49 C50 C51 N6 -178.4(2) . . . . ?
C49 C50 C51 C52 2.6(3) . . . . ?
C50 N5 C46 C47 -0.1(4) . . . . ?
C50 C49 C54 C53 -0.9(4) . . . . ?
C50 C51 C52 C53 -3.3(4) . . . . ?
C51 N6 C33 C32 -141.2(2) . . . . ?
C51 N6 C33 C34 41.1(3) . . . . ?
C51 N6 C42 C41 98.6(2) . . . . ?
C51 N6 C42 C43 -79.3(3) . . . . ?
C51 C52 C53 C54 1.9(4) . . . . ?
C52 C53 C54 C49 0.3(4) . . . . ?
C54 C49 C50 N5 178.4(2) . . . . ?
C54 C49 C50 C51 -0.5(3) . . . . ?
